data_7132988
loop_
_publ_author_name
'Barwise, Lachlan'
'Moon, Lachlan J.'
'Dhakal, Bibidh'
'Hogan, Conor F.'
'White, Keith F.'
'Dutton, Jason L.'

_publ_section_title
;
 An extremely electron poor Au(III) trication bearing acetonitrile
 ligands.
;
_journal_issue 43
_journal_name_full 'Chemical communications (Cambridge, England)'
_journal_page_first 5586
_journal_page_last 5589
_journal_paper_doi 10.1039/d4cc00818a
_journal_volume 60
_journal_year 2024
_chemical_formula_moiety 'C12 H18 Au N6, 3(B F4), 2[C2H3N]'
_chemical_formula_sum 'C16 H24 Au B3 F12 N8'
_chemical_formula_weight 785.83
_space_group_crystal_system monoclinic
_space_group_IT_number 15
_space_group_name_Hall '-C 2yc'
_space_group_name_H-M_alt 'C 1 2/c 1'
_atom_sites_solution_hydrogens geom
_atom_sites_solution_primary dual
_audit_creation_date 2024-01-17
_audit_creation_method
;
Olex2 1.5
(compiled 2023.08.24 svn.re1ec1418 for OlexSys, GUI svn.r6817)
;
_audit_update_record
;
2024-02-07 deposited with the CCDC.	2024-04-24 downloaded from the CCDC.
;
_cell_angle_alpha 90
_cell_angle_beta 99.885(2)
_cell_angle_gamma 90
_cell_formula_units_Z 8
_cell_length_a 15.3073(3)
_cell_length_b 15.7110(2)
_cell_length_c 22.0225(4)
_cell_measurement_reflns_used 27058
_cell_measurement_temperature 179.99(10)
_cell_measurement_theta_max 70.8910
_cell_measurement_theta_min 4.0640
_cell_volume 5217.63(16)
_computing_cell_refinement 'CrysAlisPro 1.171.40.53 (Rigaku OD, 2019)'
_computing_data_collection 'CrysAlisPro 1.171.40.53 (Rigaku OD, 2019)'
_computing_data_reduction 'CrysAlisPro 1.171.40.53 (Rigaku OD, 2019)'
_computing_molecular_graphics 'Olex2 1.5 (Dolomanov et al., 2009)'
_computing_publication_material 'Olex2 1.5 (Dolomanov et al., 2009)'
_computing_structure_refinement 'SHELXL 2018/3 (Sheldrick, 2015)'
_computing_structure_solution 'SHELXT 2018/2 (Sheldrick, 2018)'
_diffrn_ambient_temperature 179.99
_diffrn_detector_area_resol_mean 10.0000
_diffrn_detector_type HyPix3000
_diffrn_measured_fraction_theta_full 0.998
_diffrn_measured_fraction_theta_max 0.995
_diffrn_measurement_details
;
List of Runs (angles in degrees, time in seconds):

  # Type    Start    End  Width  t~exp~   \w     \q     \k     \f   Frames
#--------------------------------------------------------------------------
  1  \w    -91.00  -9.00   0.50    1.80    --  -38.50 132.00  18.00  164
  2  \w    -94.00 -14.00   0.50    1.80    --  -38.50 138.00-165.00  160
  3  \w     31.00  95.00   0.50    1.80    --   42.60-132.00 -51.00  128
  4  \w     35.00  98.00   0.50    1.80    --   42.60-138.00 132.00  126
  5  \w     37.00 121.00   0.50    7.22    --  100.00-138.00 132.00  168
  6  \w     95.00 163.00   0.50    7.22    --  100.00 132.00  18.00  136
  7  \w     91.00 163.00   0.50    7.22    --  100.00 138.00-165.00  144
  8  \w     37.00 117.00   0.50    7.22    --  100.00-132.00 -51.00  160
  9  \w    -49.00  31.00   0.50    1.80    --  -38.50  21.00 150.00  160
 10  \w   -112.00 -15.00   0.50    1.80    --  -38.50 -11.00  60.00  194
 11  \w   -101.00 -24.00   0.50    1.80    --  -38.50 -46.00  62.04  154
 12  \w   -101.00 -21.00   0.50    1.80    --  -38.50 -54.00-150.00  160
 13  \w    -52.00  24.00   0.50    1.80    --  -38.50  43.00  30.00  152
 14  \w   -103.00 -16.00   0.50    1.80    --  -38.50 -72.00 -98.18  174
 15  \w    -56.00  25.00   0.50    1.80    --  -38.50  54.00-120.00  162
 16  \w     35.00  98.00   0.50    1.80    --   42.60-138.00-180.00  126
 17  \w     29.00 105.00   0.50    1.80    --   42.60  43.00-150.00  152
 18  \w    -23.00  51.00   0.50    1.80    --   42.60 -32.00  60.00  148
 19  \w     35.00  98.00   0.50    1.80    --   42.60-138.00-150.00  126
 20  \w      8.00  79.00   0.50    1.80    --   42.60-104.00 -30.00  142
 21  \w     34.00 108.00   0.50    1.80    --   42.60  32.00-150.00  148
 22  \w     32.00 112.00   0.50    1.80    --   42.60  21.00   0.00  160
 23  \w    -21.00  63.00   0.50    1.80    --   42.60 -65.00 -30.00  168
 24  \w    105.00 170.00   0.50    7.22    --  100.00  96.00   0.00  130
 25  \w     87.00 164.00   0.50    7.22    --  100.00 145.00 150.00  154
 26  \w     30.00 106.00   0.50    7.22    --  100.00 -96.00 -60.00  152
 27  \w     35.00 109.00   0.50    7.22    --  100.00-117.00   0.00  148
 28  \w     37.00 119.00   0.50    7.22    --  100.00 -59.00 150.00  164
 29  \w     84.00 163.00   0.50    7.22    --  100.00  50.00-180.00  158
 30  \w     87.00 164.00   0.50    7.22    --  100.00 145.00   0.00  154
 31  \w     35.00 109.00   0.50    7.22    --  100.00 -33.00 -90.00  148
 32  \w     35.00 109.00   0.50    7.22    --  100.00-117.00 120.00  148
 33  \w     91.00 165.00   0.50    7.22    --  100.00  33.00-120.00  148
 34  \w     36.00 122.00   0.50    7.22    --  100.00 -68.00  90.00  172
 35  \w     87.00 163.00   0.50    7.22    --  100.00  42.00 -60.00  152
 36  \w    102.00 165.00   0.50    7.22    --  100.00 117.00-180.00  126
 37  \w     37.00 113.00   0.50    7.22    --  100.00 -42.00 120.00  152
 38  \w     38.00 126.00   0.50    7.22    --  100.00-145.00 -90.00  176
 39  \w    105.00 170.00   0.50    7.22    --  100.00  96.00 150.00  130
 40  \w    104.00 165.00   0.50    7.22    --  100.00  77.00 120.00  122
 41  \w     35.00 109.00   0.50    7.22    --  100.00-117.00 -60.00  148
 42  \w     30.00 106.00   0.50    7.22    --  100.00 -96.00 120.00  152
 43  \w    104.00 165.00   0.50    7.22    --  100.00  77.00  60.00  122
 44  \w     29.00 114.00   0.50    7.22    --  100.00 -17.00   0.00  170
 45  \w     35.00 109.00   0.50    7.22    --  100.00-117.00-120.00  148
 46  \w     82.00 163.00   0.50    7.22    --  100.00  59.00 150.00  162
 47  \w     30.00 106.00   0.50    7.22    --  100.00 -96.00   0.00  152
 48  \w     37.00 119.00   0.50    7.22    --  100.00 -59.00  60.00  164
 49  \w     30.00 106.00   0.50    7.22    --  100.00 -96.00-150.00  152
 50  \w     35.00 109.00   0.50    7.22    --  100.00 -33.00 -30.00  148
 51  \w     35.00 109.00   0.50    7.22    --  100.00 -33.00  30.00  148
 52  \w     35.00 109.00   0.50    7.22    --  100.00-117.00  30.00  148
 53  \w    105.00 170.00   0.50    7.22    --  100.00  96.00 120.00  130
 54  \w     38.00 126.00   0.50    7.22    --  100.00-145.00-180.00  176
 55  \w     29.00 114.00   0.50    7.22    --  100.00 -17.00-150.00  170
 56  \w    105.00 170.00   0.50    7.22    --  100.00  96.00-120.00  130
 57  \w     37.00 119.00   0.50    7.22    --  100.00 -59.00  30.00  164
 58  \w     32.00 109.00   0.50    7.22    --  100.00 -25.00-150.00  154
 59  \w     30.00 106.00   0.50    7.22    --  100.00 -96.00  30.00  152
 60  \w     37.00 119.00   0.50    7.22    --  100.00 -59.00 -90.00  164
 61  \w     36.00 122.00   0.50    7.22    --  100.00 -68.00 150.00  172
 62  \w     36.00 126.00   0.50    7.22    --  100.00 -77.00-150.00  180
 63  \w     56.00 148.00   0.50    7.22    --  100.00-175.00 167.76  184
 64  \w    106.00 153.00   0.50    7.22    --  100.00  77.00 -90.00   94
;
_diffrn_measurement_device 'four-circle diffractometer'
_diffrn_measurement_device_type 'SuperNova, Dual, Cu at home/near, HyPix3000'
_diffrn_measurement_method '\w scans'
_diffrn_radiation_type CuK\a
_diffrn_radiation_wavelength 1.54184
_diffrn_reflns_av_R_equivalents 0.0755
_diffrn_reflns_av_unetI/netI 0.0294
_diffrn_reflns_Laue_measured_fraction_full 0.998
_diffrn_reflns_Laue_measured_fraction_max 0.995
_diffrn_reflns_limit_h_max 18
_diffrn_reflns_limit_h_min -18
_diffrn_reflns_limit_k_max 19
_diffrn_reflns_limit_k_min -16
_diffrn_reflns_limit_l_max 27
_diffrn_reflns_limit_l_min -26
_diffrn_reflns_number 51777
_diffrn_reflns_point_group_measured_fraction_full 0.998
_diffrn_reflns_point_group_measured_fraction_max 0.995
_diffrn_reflns_theta_full 67.684
_diffrn_reflns_theta_max 71.412
_diffrn_reflns_theta_min 4.063
_exptl_absorpt_coefficient_mu 11.628
_exptl_absorpt_correction_T_max 1.00000
_exptl_absorpt_correction_T_min 0.58631
_exptl_absorpt_correction_type multi-scan
_exptl_absorpt_process_details
;
CrysAlisPro 1.171.40.53 (Rigaku Oxford Diffraction, 2019)
Empirical absorption correction using spherical harmonics,
 implemented in SCALE3 ABSPACK scaling algorithm.
;
_exptl_crystal_colour 'metallic yellowish yellow'
_exptl_crystal_colour_lustre metallic
_exptl_crystal_colour_modifier yellowish
_exptl_crystal_colour_primary yellow
_exptl_crystal_density_diffrn 2.001
_exptl_crystal_description irregular
_exptl_crystal_F_000 3024
_exptl_crystal_recrystallization_method 'Grown in 1:1 CD3CN/CDCl3, in vapour diffusion with pentane as antisolvent'
_exptl_crystal_size_max 0.126
_exptl_crystal_size_mid 0.124
_exptl_crystal_size_min 0.091
_refine_diff_density_max 0.717
_refine_diff_density_min -0.551
_refine_diff_density_rms 0.052
_refine_ls_extinction_method none
_refine_ls_goodness_of_fit_ref 1.067
_refine_ls_hydrogen_treatment constr
_refine_ls_matrix_type full
_refine_ls_number_parameters 332
_refine_ls_number_reflns 5065
_refine_ls_number_restraints 5
_refine_ls_restrained_S_all 1.067
_refine_ls_R_factor_all 0.0351
_refine_ls_R_factor_gt 0.0337
_refine_ls_shift/su_max 0.002
_refine_ls_shift/su_mean 0.000
_refine_ls_structure_factor_coef Fsqd
_refine_ls_weighting_details 'w=1/[\s^2^(Fo^2^)+(0.0358P)^2^+8.0444P] where P=(Fo^2^+2Fc^2^)/3'
_refine_ls_weighting_scheme calc
_refine_ls_wR_factor_gt 0.0847
_refine_ls_wR_factor_ref 0.0856
_reflns_Friedel_coverage 0.000
_reflns_number_gt 4808
_reflns_number_total 5065
_reflns_threshold_expression 'I > 2\s(I)'
_cod_data_source_file d4cc00818a2.cif
_cod_data_source_block ldb_au(meim)2f2+2tmsntf
_cod_depositor_comments 'Adding full bibliography for 7132988--7132989.cif.'
_cod_database_code 7132988
_shelx_shelxl_version_number 2018/3
_shelx_space_group_comment
;
The symmetry employed for this shelxl refinement is uniquely defined
by the following loop, which should always be used as a source of
symmetry information in preference to the above space-group names.
They are only intended as comments.
;
_olex2_refinement_description
;
1. Fixed Uiso
 At 1.2 times of:
  All C(H) groups
 At 1.5 times of:
  All C(H,H,H) groups
2. Restrained distances
 N6-C7 \\sim N6-C7A
 with sigma of 0.02
 N2-C5 \\sim N2-C5A
 with sigma of 0.02
 C7-C5 \\sim C7A-C5A
 with sigma of 0.02
 N6-C5 \\sim N6-C5A
 with sigma of 0.04
 N2-C7 \\sim N2-C7A
 with sigma of 0.04
3. Others
 Sof(C7A)=Sof(H7A)=Sof(C5A)=Sof(H5A)=1-FVAR(1)
 Sof(C7)=Sof(H7)=Sof(C5)=Sof(H5)=FVAR(1)
4.a Aromatic/amide H refined with riding coordinates:
 C2(H2), C1(H1), C6(H6), C3(H3), C7(H7), C5(H5), C7A(H7A), C5A(H5A)
4.b Idealised Me refined as rotating group:
 C8(H8A,H8B,H8C), C12(H12A,H12B,H12C), C10(H10A,H10B,H10C), C4(H4A,H4B,H4C)
;
_smtbx_masks_special_details
;
A solvent mask was calculated and 340 electrons were 
found in a volume of 820\%A^3^ in 1 void per unit cell. 
This is consistent with the presence of 
2[C2H3N] per Asymmetric Unit 
which account for 352 electrons 
per unit cell.
;
_smtbx_masks_void_probe_radius 1.2
_smtbx_masks_void_truncation_radius 1.2
_olex2_submission_special_instructions 'No special instructions were received'
_oxdiff_exptl_absorpt_empirical_details
;
Empirical correction (ABSPACK) includes:
- Absorption correction using spherical harmonics
- Frame scaling
;

loop_
_space_group_symop_operation_xyz
'x, y, z'
'-x, y, -z+1/2'
'x+1/2, y+1/2, z'
'-x+1/2, y+1/2, -z+1/2'
'-x, -y, -z'
'x, -y, z-1/2'
'-x+1/2, -y+1/2, -z'
'x+1/2, -y+1/2, z-1/2'

loop_
_atom_site_label
_atom_site_type_symbol
_atom_site_fract_x
_atom_site_fract_y
_atom_site_fract_z
_atom_site_U_iso_or_equiv
_atom_site_adp_type
_atom_site_occupancy
_atom_site_site_symmetry_order
_atom_site_calc_flag
_atom_site_refinement_flags_posn
_atom_site_refinement_flags_adp
_atom_site_refinement_flags_occupancy
_atom_site_disorder_assembly
_atom_site_disorder_group
Au1 Au 0.33361(2) 0.63787(2) 0.39506(2) 0.0459(3) Uani 1 1 d . . . . .
F11 F 0.1215(3) 0.3241(2) 0.4436(2) 0.0829(11) Uani 1 1 d . . . . .
F8 F 0.3225(3) 0.6154(3) 0.52490(19) 0.0972(13) Uani 1 1 d . . . . .
F1 F 0.2748(3) 0.6493(3) 0.2659(2) 0.0872(11) Uani 1 1 d . . . . .
F3 F 0.1831(3) 0.6741(2) 0.17565(17) 0.0840(11) Uani 1 1 d . . . . .
N1 N 0.3398(2) 0.7640(2) 0.4059(2) 0.0486(9) Uani 1 1 d . . . . .
F10 F 0.0741(2) 0.4032(3) 0.5168(2) 0.0852(11) Uani 1 1 d . . . . .
N4 N 0.2061(3) 0.6388(2) 0.3969(2) 0.0510(10) Uani 1 1 d . . . . .
F9 F 0.2194(2) 0.3989(3) 0.5125(2) 0.0910(12) Uani 1 1 d . . . . .
F4 F 0.1368(3) 0.5965(3) 0.2508(2) 0.0979(13) Uani 1 1 d . . . . .
N3 N 0.4597(3) 0.6386(2) 0.3868(2) 0.0568(11) Uani 1 1 d . . . . .
N6 N 0.3351(3) 0.3776(3) 0.4057(2) 0.0521(10) Uani 1 1 d D . . . .
N2 N 0.3284(3) 0.5110(2) 0.3844(2) 0.0514(9) Uani 1 1 d D . . . .
F12 F 0.1223(4) 0.4669(2) 0.4385(2) 0.1071(15) Uani 1 1 d . . . . .
F2 F 0.1567(3) 0.7375(3) 0.2632(2) 0.1011(14) Uani 1 1 d . . . . .
N5 N 0.3165(3) 0.8976(3) 0.3898(2) 0.0571(11) Uani 1 1 d . . . . .
F5 F 0.4618(3) 0.6215(4) 0.5164(2) 0.1153(17) Uani 1 1 d . . . . .
C2 C 0.2883(3) 0.8206(3) 0.3726(3) 0.0537(11) Uani 1 1 d . . . . .
H2 H 0.239127 0.807752 0.341420 0.064 Uiso 1 1 calc R U . . .
C11 C 0.1308(4) 0.6364(3) 0.3881(3) 0.0551(12) Uani 1 1 d . . . . .
F7 F 0.4229(4) 0.5338(3) 0.5837(3) 0.133(2) Uani 1 1 d . . . . .
F6 F 0.4187(4) 0.6716(4) 0.6006(3) 0.144(2) Uani 1 1 d . . . . .
C8 C 0.3480(4) 0.2978(3) 0.4406(3) 0.0656(14) Uani 1 1 d . . . . .
H8A H 0.379754 0.309279 0.482288 0.098 Uiso 1 1 calc R U . . .
H8B H 0.382647 0.258185 0.419800 0.098 Uiso 1 1 calc R U . . .
H8C H 0.290136 0.272451 0.442880 0.098 Uiso 1 1 calc R U . . .
C1 C 0.4036(4) 0.8077(3) 0.4458(3) 0.0623(13) Uani 1 1 d . . . . .
H1 H 0.449733 0.783532 0.475058 0.075 Uiso 1 1 calc R U . . .
C9 C 0.5300(4) 0.6440(3) 0.3788(3) 0.0604(13) Uani 1 1 d . . . . .
C6 C 0.3490(4) 0.4550(3) 0.4279(3) 0.0607(13) Uani 1 1 d . . . . .
H6 H 0.370869 0.468144 0.469832 0.073 Uiso 1 1 calc R U . . .
C3 C 0.3881(4) 0.8916(3) 0.4351(3) 0.0653(14) Uani 1 1 d . . . . .
H3 H 0.421140 0.937557 0.455647 0.078 Uiso 1 1 calc R U . . .
C12 C 0.0355(4) 0.6341(4) 0.3762(4) 0.0727(17) Uani 1 1 d . . . . .
H12A H 0.015395 0.584274 0.350834 0.109 Uiso 1 1 calc R U . . .
H12B H 0.012703 0.685961 0.354333 0.109 Uiso 1 1 calc R U . . .
H12C H 0.013491 0.630465 0.415361 0.109 Uiso 1 1 calc R U . . .
C10 C 0.6204(4) 0.6525(4) 0.3691(4) 0.0754(17) Uani 1 1 d . . . . .
H10A H 0.625177 0.632056 0.327780 0.113 Uiso 1 1 calc R U . . .
H10B H 0.659442 0.618712 0.399982 0.113 Uiso 1 1 calc R U . . .
H10C H 0.638104 0.712456 0.373053 0.113 Uiso 1 1 calc R U . . .
C4 C 0.2776(5) 0.9776(4) 0.3630(4) 0.0795(18) Uani 1 1 d . . . . .
H4A H 0.309463 0.996482 0.330456 0.119 Uiso 1 1 calc R U . . .
H4B H 0.282425 1.021255 0.395241 0.119 Uiso 1 1 calc R U . . .
H4C H 0.215001 0.968470 0.345591 0.119 Uiso 1 1 calc R U . . .
B2 B 0.4066(4) 0.6112(4) 0.5584(3) 0.0596(14) Uani 1 1 d . . . . .
B1 B 0.1879(5) 0.6649(4) 0.2376(3) 0.0637(15) Uani 1 1 d . . . . .
C7 C 0.2850(14) 0.3844(6) 0.3495(6) 0.061(4) Uani 0.56(4) 1 d D . P A 1
H7 H 0.258985 0.338957 0.324209 0.074 Uiso 0.56(4) 1 calc R U P A 1
B3 B 0.1351(4) 0.3982(4) 0.4772(4) 0.0636(16) Uani 1 1 d . . . . .
C5 C 0.2786(15) 0.4677(6) 0.3358(7) 0.065(4) Uani 0.56(4) 1 d D . P A 1
H5 H 0.245859 0.492323 0.299485 0.078 Uiso 0.56(4) 1 calc R U P A 1
C7A C 0.332(3) 0.3862(9) 0.3443(6) 0.078(7) Uani 0.44(4) 1 d D . P A 2
H7A H 0.329270 0.340769 0.315567 0.094 Uiso 0.44(4) 1 calc R U P A 2
C5A C 0.332(3) 0.4694(8) 0.3303(6) 0.078(8) Uani 0.44(4) 1 d D . P A 2
H5A H 0.334470 0.494090 0.291254 0.094 Uiso 0.44(4) 1 calc R U P A 2

loop_
_atom_site_aniso_label
_atom_site_aniso_U_11
_atom_site_aniso_U_22
_atom_site_aniso_U_33
_atom_site_aniso_U_23
_atom_site_aniso_U_13
_atom_site_aniso_U_12
Au1 0.0515(3) 0.0320(3) 0.0558(3) 0.00087(7) 0.01342(10) 0.00291(6)
F11 0.097(3) 0.0497(17) 0.102(3) -0.0106(18) 0.017(2) 0.0052(17)
F8 0.076(2) 0.149(4) 0.068(2) 0.003(2) 0.0150(18) 0.008(2)
F1 0.081(2) 0.102(3) 0.079(3) 0.023(2) 0.0158(19) 0.010(2)
F3 0.120(3) 0.071(2) 0.059(2) 0.0019(17) 0.0099(19) 0.005(2)
N1 0.052(2) 0.0333(18) 0.062(2) 0.0014(17) 0.0137(17) 0.0038(14)
F10 0.072(2) 0.089(3) 0.102(3) -0.010(2) 0.0348(19) -0.0082(19)
N4 0.058(2) 0.038(2) 0.060(3) 0.0028(16) 0.0183(19) 0.0008(15)
F9 0.068(2) 0.092(3) 0.115(3) -0.017(2) 0.020(2) -0.0016(19)
F4 0.113(3) 0.084(3) 0.100(3) 0.006(2) 0.028(2) -0.022(2)
N3 0.056(2) 0.042(2) 0.073(3) -0.0050(18) 0.013(2) 0.0062(16)
N6 0.059(2) 0.0356(18) 0.064(3) -0.0004(18) 0.0158(19) 0.0024(15)
N2 0.065(2) 0.0300(17) 0.059(2) -0.0039(16) 0.0114(19) 0.0044(15)
F12 0.147(4) 0.055(2) 0.123(4) 0.027(2) 0.036(3) 0.006(2)
F2 0.136(4) 0.074(2) 0.092(3) -0.015(2) 0.016(3) 0.032(2)
N5 0.066(3) 0.034(2) 0.076(3) 0.0039(18) 0.025(2) 0.0040(17)
F5 0.081(3) 0.171(5) 0.100(3) 0.040(3) 0.034(2) 0.017(3)
C2 0.060(3) 0.040(2) 0.063(3) 0.000(2) 0.014(2) 0.004(2)
C11 0.065(3) 0.040(2) 0.065(3) 0.001(2) 0.023(2) 0.003(2)
F7 0.159(5) 0.082(3) 0.156(5) 0.053(3) 0.016(4) 0.008(3)
F6 0.163(5) 0.118(4) 0.138(5) -0.074(4) -0.012(4) 0.016(4)
C8 0.083(4) 0.037(2) 0.078(4) 0.003(2) 0.016(3) 0.002(2)
C1 0.065(3) 0.043(2) 0.077(4) -0.005(2) 0.006(3) 0.001(2)
C9 0.060(3) 0.051(3) 0.071(4) -0.010(2) 0.013(3) 0.006(2)
C6 0.086(4) 0.035(2) 0.061(3) 0.002(2) 0.012(3) 0.000(2)
C3 0.068(3) 0.041(2) 0.088(4) -0.009(3) 0.018(3) -0.003(2)
C12 0.060(3) 0.066(4) 0.096(5) -0.005(3) 0.026(3) -0.002(2)
C10 0.061(3) 0.076(4) 0.093(5) -0.019(3) 0.021(3) -0.001(3)
C4 0.100(5) 0.045(3) 0.096(5) 0.013(3) 0.022(4) 0.016(3)
B2 0.063(3) 0.045(3) 0.073(4) -0.001(3) 0.020(3) 0.000(2)
B1 0.079(4) 0.053(3) 0.057(3) 0.004(3) 0.010(3) 0.006(3)
C7 0.085(9) 0.032(4) 0.067(7) -0.009(4) 0.012(7) 0.002(5)
B3 0.063(3) 0.047(3) 0.084(4) 0.004(3) 0.022(3) -0.004(3)
C5 0.089(11) 0.045(5) 0.059(6) 0.003(4) 0.003(7) -0.006(5)
C7A 0.12(2) 0.054(8) 0.062(9) -0.004(7) 0.009(10) 0.013(10)
C5A 0.14(3) 0.048(7) 0.051(7) 0.001(6) 0.024(10) -0.003(9)

loop_
_atom_type_symbol
_atom_type_description
_atom_type_scat_dispersion_real
_atom_type_scat_dispersion_imag
_atom_type_scat_source
C C 0.0181 0.0091 'International Tables Vol C Tables 4.2.6.8 and 6.1.1.4'
H H 0.0000 0.0000 'International Tables Vol C Tables 4.2.6.8 and 6.1.1.4'
Au Au -4.4197 7.2980 'International Tables Vol C Tables 4.2.6.8 and 6.1.1.4'
B B 0.0090 0.0039 'International Tables Vol C Tables 4.2.6.8 and 6.1.1.4'
F F 0.0727 0.0534 'International Tables Vol C Tables 4.2.6.8 and 6.1.1.4'
N N 0.0311 0.0180 'International Tables Vol C Tables 4.2.6.8 and 6.1.1.4'

loop_
_geom_angle_atom_site_label_1
_geom_angle_atom_site_label_2
_geom_angle_atom_site_label_3
_geom_angle
_geom_angle_site_symmetry_1
_geom_angle_site_symmetry_3
_geom_angle_publ_flag
N1 Au1 N2 179.55(17) . . ?
N4 Au1 N1 90.97(15) . . ?
N4 Au1 N3 175.88(19) . . ?
N4 Au1 N2 89.44(16) . . ?
N3 Au1 N1 88.77(15) . . ?
N3 Au1 N2 90.83(16) . . ?
C2 N1 Au1 126.1(4) . . ?
C2 N1 C1 107.9(4) . . ?
C1 N1 Au1 125.7(3) . . ?
C11 N4 Au1 168.8(5) . . ?
C9 N3 Au1 174.6(5) . . ?
C6 N6 C8 126.8(5) . . ?
C6 N6 C7 107.4(6) . . ?
C6 N6 C7A 104.8(8) . . ?
C7 N6 C8 123.7(6) . . ?
C7A N6 C8 126.0(7) . . ?
C6 N2 Au1 125.9(4) . . ?
C6 N2 C5 105.6(6) . . ?
C6 N2 C5A 106.1(7) . . ?
C5 N2 Au1 125.8(5) . . ?
C5A N2 Au1 124.8(7) . . ?
C2 N5 C3 109.3(4) . . ?
C2 N5 C4 125.5(5) . . ?
C3 N5 C4 125.2(5) . . ?
N1 C2 H2 125.6 . . ?
N5 C2 N1 108.9(5) . . ?
N5 C2 H2 125.6 . . ?
N4 C11 C12 179.3(7) . . ?
N6 C8 H8A 109.5 . . ?
N6 C8 H8B 109.5 . . ?
N6 C8 H8C 109.5 . . ?
H8A C8 H8B 109.5 . . ?
H8A C8 H8C 109.5 . . ?
H8B C8 H8C 109.5 . . ?
N1 C1 H1 126.5 . . ?
C3 C1 N1 106.9(5) . . ?
C3 C1 H1 126.5 . . ?
N3 C9 C10 178.9(6) . . ?
N6 C6 H6 124.8 . . ?
N2 C6 N6 110.5(5) . . ?
N2 C6 H6 124.8 . . ?
N5 C3 H3 126.5 . . ?
C1 C3 N5 107.0(5) . . ?
C1 C3 H3 126.5 . . ?
C11 C12 H12A 109.5 . . ?
C11 C12 H12B 109.5 . . ?
C11 C12 H12C 109.5 . . ?
H12A C12 H12B 109.5 . . ?
H12A C12 H12C 109.5 . . ?
H12B C12 H12C 109.5 . . ?
C9 C10 H10A 109.5 . . ?
C9 C10 H10B 109.5 . . ?
C9 C10 H10C 109.5 . . ?
H10A C10 H10B 109.5 . . ?
H10A C10 H10C 109.5 . . ?
H10B C10 H10C 109.5 . . ?
N5 C4 H4A 109.5 . . ?
N5 C4 H4B 109.5 . . ?
N5 C4 H4C 109.5 . . ?
H4A C4 H4B 109.5 . . ?
H4A C4 H4C 109.5 . . ?
H4B C4 H4C 109.5 . . ?
F5 B2 F8 105.2(6) . . ?
F7 B2 F8 110.9(6) . . ?
F7 B2 F5 107.1(6) . . ?
F6 B2 F8 110.5(6) . . ?
F6 B2 F5 111.4(6) . . ?
F6 B2 F7 111.5(7) . . ?
F1 B1 F2 109.4(6) . . ?
F3 B1 F1 110.6(6) . . ?
F3 B1 F4 110.8(6) . . ?
F3 B1 F2 110.8(5) . . ?
F4 B1 F1 107.4(5) . . ?
F4 B1 F2 107.7(6) . . ?
N6 C7 H7 126.5 . . ?
C5 C7 N6 107.0(9) . . ?
C5 C7 H7 126.5 . . ?
F11 B3 F10 109.3(5) . . ?
F11 B3 F9 110.4(5) . . ?
F10 B3 F9 108.1(6) . . ?
F12 B3 F11 109.9(6) . . ?
F12 B3 F10 107.8(5) . . ?
F12 B3 F9 111.3(5) . . ?
N2 C5 H5 126.4 . . ?
C7 C5 N2 107.3(9) . . ?
C7 C5 H5 126.4 . . ?
N6 C7A H7A 125.5 . . ?
C5A C7A N6 109.0(11) . . ?
C5A C7A H7A 125.5 . . ?
N2 C5A H5A 127.3 . . ?
C7A C5A N2 105.3(11) . . ?
C7A C5A H5A 127.3 . . ?

loop_
_geom_bond_atom_site_label_1
_geom_bond_atom_site_label_2
_geom_bond_distance
_geom_bond_site_symmetry_2
_geom_bond_publ_flag
Au1 N1 1.997(4) . ?
Au1 N4 1.959(4) . ?
Au1 N3 1.969(5) . ?
Au1 N2 2.006(4) . ?
F11 B3 1.375(8) . ?
F8 B2 1.371(8) . ?
F1 B1 1.390(8) . ?
F3 B1 1.362(8) . ?
N1 C2 1.322(6) . ?
N1 C1 1.379(7) . ?
F10 B3 1.384(8) . ?
N4 C11 1.137(7) . ?
F9 B3 1.386(8) . ?
F4 B1 1.390(8) . ?
N3 C9 1.123(7) . ?
N6 C8 1.467(6) . ?
N6 C6 1.314(6) . ?
N6 C7 1.345(12) . ?
N6 C7A 1.352(14) . ?
N2 C6 1.299(7) . ?
N2 C5 1.382(11) . ?
N2 C5A 1.368(13) . ?
F12 B3 1.368(8) . ?
F2 B1 1.392(8) . ?
N5 C2 1.319(7) . ?
N5 C3 1.354(8) . ?
N5 C4 1.470(7) . ?
F5 B2 1.366(8) . ?
C2 H2 0.9500 . ?
C11 C12 1.437(8) . ?
F7 B2 1.343(8) . ?
F6 B2 1.318(8) . ?
C8 H8A 0.9800 . ?
C8 H8B 0.9800 . ?
C8 H8C 0.9800 . ?
C1 H1 0.9500 . ?
C1 C3 1.352(8) . ?
C9 C10 1.442(8) . ?
C6 H6 0.9500 . ?
C3 H3 0.9500 . ?
C12 H12A 0.9800 . ?
C12 H12B 0.9800 . ?
C12 H12C 0.9800 . ?
C10 H10A 0.9800 . ?
C10 H10B 0.9800 . ?
C10 H10C 0.9800 . ?
C4 H4A 0.9800 . ?
C4 H4B 0.9800 . ?
C4 H4C 0.9800 . ?
C7 H7 0.9500 . ?
C7 C5 1.342(12) . ?
C5 H5 0.9500 . ?
C7A H7A 0.9500 . ?
C7A C5A 1.343(15) . ?
C5A H5A 0.9500 . ?

loop_
_geom_torsion_atom_site_label_1
_geom_torsion_atom_site_label_2
_geom_torsion_atom_site_label_3
_geom_torsion_atom_site_label_4
_geom_torsion
_geom_torsion_site_symmetry_1
_geom_torsion_site_symmetry_2
_geom_torsion_site_symmetry_3
_geom_torsion_site_symmetry_4
_geom_torsion_publ_flag
Au1 N1 C2 N5 -174.8(3) . . . . ?
Au1 N1 C1 C3 174.9(4) . . . . ?
Au1 N2 C6 N6 177.7(3) . . . . ?
Au1 N2 C5 C7 -172.7(8) . . . . ?
Au1 N2 C5A C7A 176.6(13) . . . . ?
N1 C1 C3 N5 -0.2(7) . . . . ?
N6 C7 C5 N2 1.8(15) . . . . ?
N6 C7A C5A N2 -5(2) . . . . ?
C2 N1 C1 C3 0.3(6) . . . . ?
C2 N5 C3 C1 0.0(6) . . . . ?
C8 N6 C6 N2 -178.2(5) . . . . ?
C8 N6 C7 C5 171.6(10) . . . . ?
C8 N6 C7A C5A -171.2(15) . . . . ?
C1 N1 C2 N5 -0.3(6) . . . . ?
C6 N6 C7 C5 7.4(13) . . . . ?
C6 N6 C7A C5A -8(2) . . . . ?
C6 N2 C5 C7 -10.4(15) . . . . ?
C6 N2 C5A C7A 16(2) . . . . ?
C3 N5 C2 N1 0.2(6) . . . . ?
C4 N5 C2 N1 179.1(5) . . . . ?
C4 N5 C3 C1 -178.9(5) . . . . ?
C7 N6 C6 N2 -14.6(12) . . . . ?
C5 N2 C6 N6 15.5(13) . . . . ?
C7A N6 C6 N2 18.6(19) . . . . ?
C5A N2 C6 N6 -22(2) . . . . ?

loop_
_smtbx_masks_void_nr
_smtbx_masks_void_average_x
_smtbx_masks_void_average_y
_smtbx_masks_void_average_z
_smtbx_masks_void_volume
_smtbx_masks_void_count_electrons
_smtbx_masks_void_content
1 0.000 0.219 0.250 204.8 84.7 '4 C2H3N'
2 0.000 -0.219 0.750 204.8 84.7 '4 C2H3N'
3 0.500 0.281 0.750 204.8 84.7 '4 C2H3N'
4 0.500 0.719 0.250 204.8 84.7 '4 C2H3N'
